data_7020329
loop_
_publ_author_name
'Safko, Jason P.'
'Kuperstock, Jacob E.'
'McCullough, Shannon M.'
'Noviello, Andrew M.'
'Li, Xiaobo'
'Killarney, James P.'
'Murphy, Caitlin'
'Patterson, Howard H.'
'Bayse, Craig A.'
'Pike, Robert D.'

_publ_section_title
;
 Network formation and photoluminescence in copper(I) halide complexes
 with substituted piperazine ligands.
;
_journal_issue 38
_journal_name_full 'Dalton transactions (Cambridge, England : 2003)'
_journal_page_first 11663
_journal_page_last 11674
_journal_paper_doi 10.1039/c2dt31241g
_journal_volume 41
_journal_year 2012
_chemical_formula_moiety 'C4 H9 Cu I N'
_chemical_formula_sum 'C4 H9 Cu I N'
_chemical_formula_weight 261.56
_chemical_name_systematic
;
?
;
_space_group_IT_number 14
_symmetry_cell_setting monoclinic
_symmetry_space_group_name_Hall '-P 2ybc'
_symmetry_space_group_name_H-M 'P 1 21/c 1'
_atom_sites_solution_hydrogens geom
_atom_sites_solution_primary direct
_atom_sites_solution_secondary difmap
_audit_creation_method SHELXL-97
_cell_angle_alpha 90.00
_cell_angle_beta 90.712(2)
_cell_angle_gamma 90.00
_cell_formula_units_Z 4
_cell_length_a 7.1527(2)
_cell_length_b 12.5997(4)
_cell_length_c 7.8483(3)
_cell_measurement_reflns_used 5168
_cell_measurement_temperature 100(2)
_cell_measurement_theta_max 67.31
_cell_measurement_theta_min 3.51
_cell_volume 707.25(4)
_computing_cell_refinement 'SAINTPLUS (Bruker AXS, 2004)'
_computing_data_collection 'APEX2 (Bruker AXS, 2004)'
_computing_data_reduction SAINTPLUS
_computing_molecular_graphics 'ORTEP3 (Farrugia, 1997)'
_computing_publication_material 'SHELXL97 (Sheldrick, 1997)'
_computing_structure_refinement 'XSHELL (Bruker, 2004)'
_computing_structure_solution 'SHELXS97 (Sheldrick, 1997)'
_diffrn_ambient_temperature 100(2)
_diffrn_measured_fraction_theta_full 0.990
_diffrn_measured_fraction_theta_max 0.990
_diffrn_measurement_device_type 'Bruker SMART Apex II CCD'
_diffrn_measurement_method '\w and \y'
_diffrn_radiation_monochromator graphite
_diffrn_radiation_source 'fine-focus sealed tube'
_diffrn_radiation_type CuK\a
_diffrn_radiation_wavelength 1.54178
_diffrn_reflns_av_R_equivalents 0.0487
_diffrn_reflns_av_sigmaI/netI 0.0308
_diffrn_reflns_limit_h_max 8
_diffrn_reflns_limit_h_min -8
_diffrn_reflns_limit_k_max 15
_diffrn_reflns_limit_k_min -13
_diffrn_reflns_limit_l_max 9
_diffrn_reflns_limit_l_min -8
_diffrn_reflns_number 6835
_diffrn_reflns_theta_full 66.91
_diffrn_reflns_theta_max 66.91
_diffrn_reflns_theta_min 6.19
_diffrn_standards_number 0
_exptl_absorpt_coefficient_mu 37.728
_exptl_absorpt_correction_T_max 0.2307
_exptl_absorpt_correction_T_min 0.0355
_exptl_absorpt_correction_type numerical
_exptl_absorpt_process_details 'SADABS (Sheldrick, 2004)'
_exptl_crystal_colour colorless
_exptl_crystal_density_diffrn 2.456
_exptl_crystal_density_method 'not measured'
_exptl_crystal_description plate
_exptl_crystal_F_000 488
_exptl_crystal_size_max 0.27
_exptl_crystal_size_mid 0.15
_exptl_crystal_size_min 0.06
_refine_diff_density_max 0.816
_refine_diff_density_min -1.302
_refine_diff_density_rms 0.166
_refine_ls_extinction_method none
_refine_ls_goodness_of_fit_ref 1.181
_refine_ls_hydrogen_treatment constr
_refine_ls_matrix_type full
_refine_ls_number_parameters 65
_refine_ls_number_reflns 1251
_refine_ls_number_restraints 0
_refine_ls_restrained_S_all 1.181
_refine_ls_R_factor_all 0.0292
_refine_ls_R_factor_gt 0.0287
_refine_ls_shift/su_max 0.000
_refine_ls_shift/su_mean 0.000
_refine_ls_structure_factor_coef Fsqd
_refine_ls_weighting_details 'calc w=1/[\s^2^(Fo^2^)+(0.0327P)^2^+2.7138P] where P=(Fo^2^+2Fc^2^)/3'
_refine_ls_weighting_scheme calc
_refine_ls_wR_factor_gt 0.0739
_refine_ls_wR_factor_ref 0.0741
_reflns_number_gt 1230
_reflns_number_total 1251
_reflns_threshold_expression >2sigma(I)
_cod_data_source_file c2dt31241g.txt
_cod_data_source_block p21onc
_cod_original_sg_symbol_H-M P2(1)/c
_cod_database_code 7020329

loop_
_symmetry_equiv_pos_as_xyz
'x, y, z'
'-x, y+1/2, -z+1/2'
'-x, -y, -z'
'x, -y-1/2, z-1/2'

loop_
_atom_site_label
_atom_site_type_symbol
_atom_site_fract_x
_atom_site_fract_y
_atom_site_fract_z
_atom_site_U_iso_or_equiv
_atom_site_adp_type
_atom_site_occupancy
_atom_site_symmetry_multiplicity
_atom_site_calc_flag
_atom_site_refinement_flags
I1 I 0.74454(4) 0.61107(2) -0.01407(4) 0.01463(15) Uani 1 1 d .
Cu1 Cu 0.54213(9) 0.47574(6) 0.14896(9) 0.0135(2) Uani 1 1 d .
N1 N 0.6421(5) 0.4511(3) 0.3905(5) 0.0109(8) Uani 1 1 d .
C1 C 0.6714(7) 0.5548(4) 0.4787(6) 0.0125(10) Uani 1 1 d .
H1A H 0.7560 0.5996 0.4105 0.015 Uiso 1 1 calc R
H1B H 0.7319 0.5424 0.5911 0.015 Uiso 1 1 calc R
C2 C 0.5119(7) 0.3876(4) 0.4966(7) 0.0128(10) Uani 1 1 d .
H2A H 0.5709 0.3736 0.6092 0.015 Uiso 1 1 calc R
H2B H 0.4878 0.3184 0.4406 0.015 Uiso 1 1 calc R
C3 C 0.8274(7) 0.3964(4) 0.3801(7) 0.0138(10) Uani 1 1 d .
H3A H 0.8751 0.3827 0.4969 0.017 Uiso 1 1 calc R
H3B H 0.9172 0.4442 0.3233 0.017 Uiso 1 1 calc R
C4 C 0.8182(7) 0.2920(4) 0.2831(7) 0.0198(11) Uani 1 1 d .
H4A H 0.7365 0.2424 0.3431 0.030 Uiso 1 1 calc R
H4B H 0.9440 0.2617 0.2756 0.030 Uiso 1 1 calc R
H4C H 0.7682 0.3047 0.1681 0.030 Uiso 1 1 calc R

loop_
_atom_site_aniso_label
_atom_site_aniso_U_11
_atom_site_aniso_U_22
_atom_site_aniso_U_33
_atom_site_aniso_U_23
_atom_site_aniso_U_13
_atom_site_aniso_U_12
I1 0.0117(2) 0.0177(2) 0.0144(2) 0.00078(11) -0.00079(13) -0.00458(10)
Cu1 0.0115(4) 0.0165(4) 0.0123(4) 0.0002(3) -0.0009(3) -0.0007(3)
N1 0.0085(18) 0.0107(19) 0.014(2) 0.0031(17) -0.0002(15) -0.0004(15)
C1 0.013(2) 0.013(2) 0.012(2) -0.001(2) -0.0023(18) -0.0060(19)
C2 0.011(2) 0.015(2) 0.012(2) 0.0040(19) 0.0030(19) -0.0030(18)
C3 0.007(2) 0.017(2) 0.017(3) 0.000(2) -0.0005(19) -0.0013(18)
C4 0.018(3) 0.018(3) 0.023(3) -0.001(2) 0.003(2) 0.003(2)

loop_
_atom_type_symbol
_atom_type_description
_atom_type_scat_dispersion_real
_atom_type_scat_dispersion_imag
_atom_type_scat_source
C C 0.0181 0.0091 'International Tables Vol C Tables 4.2.6.8 and 6.1.1.4'
H H 0.0000 0.0000 'International Tables Vol C Tables 4.2.6.8 and 6.1.1.4'
N N 0.0311 0.0180 'International Tables Vol C Tables 4.2.6.8 and 6.1.1.4'
Cu Cu -1.9646 0.5888 'International Tables Vol C Tables 4.2.6.8 and 6.1.1.4'
I I -0.3257 6.8362 'International Tables Vol C Tables 4.2.6.8 and 6.1.1.4'

loop_
_geom_angle_atom_site_label_1
_geom_angle_atom_site_label_2
_geom_angle_atom_site_label_3
_geom_angle
_geom_angle_site_symmetry_1
_geom_angle_site_symmetry_3
Cu1 I1 Cu1 57.92(3) 3_665 .
N1 Cu1 Cu1 171.76(12) . 3_665
N1 Cu1 I1 126.33(11) . 3_665
Cu1 Cu1 I1 61.90(3) 3_665 3_665
N1 Cu1 I1 111.59(11) . .
Cu1 Cu1 I1 60.18(3) 3_665 .
I1 Cu1 I1 122.08(3) 3_665 .
C2 N1 C1 107.3(4) . .
C2 N1 C3 110.0(4) . .
C1 N1 C3 108.0(4) . .
C2 N1 Cu1 112.7(3) . .
C1 N1 Cu1 110.1(3) . .
C3 N1 Cu1 108.6(3) . .
N1 C1 C2 111.2(4) . 3_666
N1 C1 H1A 109.4 . .
C2 C1 H1A 109.4 3_666 .
N1 C1 H1B 109.4 . .
C2 C1 H1B 109.4 3_666 .
H1A C1 H1B 108.0 . .
N1 C2 C1 111.2(4) . 3_666
N1 C2 H2A 109.4 . .
C1 C2 H2A 109.4 3_666 .
N1 C2 H2B 109.4 . .
C1 C2 H2B 109.4 3_666 .
H2A C2 H2B 108.0 . .
N1 C3 C4 113.1(4) . .
N1 C3 H3A 109.0 . .
C4 C3 H3A 109.0 . .
N1 C3 H3B 109.0 . .
C4 C3 H3B 109.0 . .
H3A C3 H3B 107.8 . .
C3 C4 H4A 109.5 . .
C3 C4 H4B 109.5 . .
H4A C4 H4B 109.5 . .
C3 C4 H4C 109.5 . .
H4A C4 H4C 109.5 . .
H4B C4 H4C 109.5 . .

loop_
_geom_bond_atom_site_label_1
_geom_bond_atom_site_label_2
_geom_bond_distance
_geom_bond_site_symmetry_2
I1 Cu1 2.5432(7) 3_665
I1 Cu1 2.5859(8) .
Cu1 N1 2.042(4) .
Cu1 Cu1 2.4838(14) 3_665
Cu1 I1 2.5432(7) 3_665
N1 C2 1.490(6) .
N1 C1 1.492(6) .
N1 C3 1.498(6) .
C1 C2 1.513(7) 3_666
C1 H1A 0.9900 .
C1 H1B 0.9900 .
C2 C1 1.513(7) 3_666
C2 H2A 0.9900 .
C2 H2B 0.9900 .
C3 C4 1.521(7) .
C3 H3A 0.9900 .
C3 H3B 0.9900 .
C4 H4A 0.9800 .
C4 H4B 0.9800 .
C4 H4C 0.9800 .

loop_
_geom_torsion_atom_site_label_1
_geom_torsion_atom_site_label_2
_geom_torsion_atom_site_label_3
_geom_torsion_atom_site_label_4
_geom_torsion
_geom_torsion_site_symmetry_1
_geom_torsion_site_symmetry_4
Cu1 I1 Cu1 N1 -179.74(13) 3_665 .
Cu1 I1 Cu1 I1 0.0 3_665 3_665
Cu1 Cu1 N1 C2 169.1(7) 3_665 .
I1 Cu1 N1 C2 -9.1(4) 3_665 .
I1 Cu1 N1 C2 170.6(3) . .
Cu1 Cu1 N1 C1 49.4(10) 3_665 .
I1 Cu1 N1 C1 -128.8(3) 3_665 .
I1 Cu1 N1 C1 50.9(3) . .
Cu1 Cu1 N1 C3 -68.7(10) 3_665 .
I1 Cu1 N1 C3 113.1(3) 3_665 .
I1 Cu1 N1 C3 -67.1(3) . .
C2 N1 C1 C2 -58.2(5) . 3_666
C3 N1 C1 C2 -176.8(4) . 3_666
Cu1 N1 C1 C2 64.8(4) . 3_666
C1 N1 C2 C1 58.2(5) . 3_666
C3 N1 C2 C1 175.4(4) . 3_666
Cu1 N1 C2 C1 -63.2(4) . 3_666
C2 N1 C3 C4 66.6(5) . .
C1 N1 C3 C4 -176.6(4) . .
Cu1 N1 C3 C4 -57.3(5) . .
